data_4072073
loop_
_publ_author_name
'Takamiya, Ikuko'
'Yamashita, Makoto'
'Nozaki, Kyoko'

_publ_section_title
;
 Syntheses of Ester-Substituted Norbornyl Palladium Complexes Ligated
 withtBu3P: Studies on the Insertion ofexo- andendo-Monomers in the
 Ester-Substituted Norbornene Polymerization
;
_journal_issue 20
_journal_name_full Organometallics
_journal_page_first 5347
_journal_paper_doi 10.1021/om800566j
_journal_volume 27
_journal_year 2008
_chemical_formula_sum 'C22 H42 Cl O2 P Pd'
_chemical_formula_weight 511.38
_chemical_name_systematic
; 
 ? 
;
_space_group_IT_number 2
_symmetry_cell_setting triclinic
_symmetry_space_group_name_Hall '-P 1'
_symmetry_space_group_name_H-M 'P -1'
_atom_sites_solution_hydrogens geom
_atom_sites_solution_primary direct
_atom_sites_solution_secondary difmap
_audit_creation_method SHELXL-97
_cell_angle_alpha 100.372(6)
_cell_angle_beta 100.796(6)
_cell_angle_gamma 104.467(6)
_cell_formula_units_Z 2
_cell_length_a 8.592(5)
_cell_length_b 10.019(5)
_cell_length_c 15.068(8)
_cell_measurement_reflns_used 4027
_cell_measurement_temperature 103.1500
_cell_measurement_theta_max 27.4835
_cell_measurement_theta_min 3.0957
_cell_volume 1198.1(11)
_computing_cell_refinement 'RIGAKU CrystalClear'
_computing_data_collection 'RIGAKU CrystalClear'
_computing_data_reduction 'RIGAKU CrystalClear'
_computing_molecular_graphics ORTEP-III
_computing_structure_refinement 'SHELXL-97 (Sheldrick, 1997)'
_computing_structure_solution 'SHELXS-97 (Sheldrick, 1997)'
_diffrn_ambient_temperature 103(2)
_diffrn_detector_area_resol_mean 7.31
_diffrn_measured_fraction_theta_full 0.996
_diffrn_measured_fraction_theta_max 0.996
_diffrn_measurement_device_type 'RIGAKU/MSC Meacury CCD'
_diffrn_measurement_method 'omega scans'
_diffrn_radiation_monochromator graphite
_diffrn_radiation_source 'fine-focus sealed tube'
_diffrn_radiation_type MoK\a
_diffrn_radiation_wavelength 0.71070
_diffrn_reflns_av_R_equivalents 0.0282
_diffrn_reflns_av_sigmaI/netI 0.0314
_diffrn_reflns_limit_h_max 10
_diffrn_reflns_limit_h_min -10
_diffrn_reflns_limit_k_max 11
_diffrn_reflns_limit_k_min -11
_diffrn_reflns_limit_l_max 17
_diffrn_reflns_limit_l_min -17
_diffrn_reflns_number 11621
_diffrn_reflns_theta_full 25.00
_diffrn_reflns_theta_max 25.00
_diffrn_reflns_theta_min 3.09
_exptl_absorpt_coefficient_mu 0.967
_exptl_absorpt_correction_T_max 0.9532
_exptl_absorpt_correction_T_min 0.7283
_exptl_absorpt_correction_type multi-scan
_exptl_crystal_colour Yellow
_exptl_crystal_density_diffrn 1.418
_exptl_crystal_density_method 'not measured'
_exptl_crystal_description Block
_exptl_crystal_F_000 536
_exptl_crystal_size_max 0.35
_exptl_crystal_size_mid 0.35
_exptl_crystal_size_min 0.05
_refine_diff_density_max 0.703
_refine_diff_density_min -0.386
_refine_diff_density_rms 0.064
_refine_ls_extinction_method none
_refine_ls_goodness_of_fit_ref 1.093
_refine_ls_hydrogen_treatment constr
_refine_ls_matrix_type full
_refine_ls_number_parameters 255
_refine_ls_number_reflns 4206
_refine_ls_number_restraints 0
_refine_ls_restrained_S_all 1.093
_refine_ls_R_factor_all 0.0250
_refine_ls_R_factor_gt 0.0236
_refine_ls_shift/su_max 0.001
_refine_ls_shift/su_mean 0.000
_refine_ls_structure_factor_coef Fsqd
_refine_ls_weighting_details 'calc w=1/[\s^2^(Fo^2^)+(0.0258P)^2^+0.5666P] where P=(Fo^2^+2Fc^2^)/3'
_refine_ls_weighting_scheme calc
_refine_ls_wR_factor_gt 0.0598
_refine_ls_wR_factor_ref 0.0606
_reflns_number_gt 3971
_reflns_number_total 4206
_reflns_threshold_expression >2sigma(I)
_cod_data_source_file om800566j_si_004.cif
_cod_data_source_block 5
_cod_depositor_comments
;
The following automatic conversions were performed:
'_atom_site_symetry_multiplicity' tag replaced with
'_atom_site_symmetry_multiplicity'.

Automatic conversion script
Id: cif_correct_tags 1440 2010-10-19 06:21:57Z saulius 

The following automatic conversions were performed:

'_symmetry_cell_setting' value 'Triclinic' changed to 'triclinic'
according to /home/saulius/struct/CIF-dictionaries/cif_core.dic
dictionary named 'cif_core.dic' version 2.4.1 from
2010-06-29.

'_exptl_absorpt_correction_type' value 'Multi-scan'
changed to 'multi-scan' according to
/home/saulius/struct/CIF-dictionaries/cif_core.dic dictionary named
'cif_core.dic' version 2.4.1 from 2010-06-29.

Automatic conversion script
Id: cif_fix_values 1715 2011-07-08 13:25:40Z adriana 
;
_cod_original_cell_volume 1198.0(11)
_cod_original_sg_symbol_H-M P-1
_cod_database_code 4072073

loop_
_symmetry_equiv_pos_as_xyz
'x, y, z'
'-x, -y, -z'

loop_
_atom_site_label
_atom_site_type_symbol
_atom_site_fract_x
_atom_site_fract_y
_atom_site_fract_z
_atom_site_U_iso_or_equiv
_atom_site_adp_type
_atom_site_occupancy
_atom_site_symmetry_multiplicity
_atom_site_calc_flag
_atom_site_refinement_flags
Pd1 Pd 0.861975(18) 0.601984(15) 0.702312(10) 0.01538(7) Uani 1 1 d .
C1 C 1.1095(2) 0.6680(2) 0.76312(14) 0.0167(4) Uani 1 1 d .
H1 H 1.1504 0.5825 0.7598 0.020 Uiso 1 1 calc R
C2 C 1.1626(3) 0.7544(2) 0.86620(14) 0.0188(4) Uani 1 1 d .
H2 H 1.2052 0.6961 0.9068 0.023 Uiso 1 1 calc R
C3 C 1.3093(3) 0.8780(2) 0.86287(15) 0.0213(5) Uani 1 1 d .
H3 H 1.3470 0.9589 0.9192 0.026 Uiso 1 1 calc R
C4 C 1.4510(3) 0.8206(2) 0.83573(15) 0.0215(5) Uani 1 1 d .
H4 H 1.5505 0.9032 0.8441 0.026 Uiso 1 1 calc R
C5 C 1.3821(3) 0.7510(3) 0.73034(15) 0.0243(5) Uani 1 1 d .
H5 H 1.4497 0.8009 0.6931 0.029 Uiso 1 1 calc R
H6 H 1.3785 0.6497 0.7164 0.029 Uiso 1 1 calc R
C6 C 1.2061(3) 0.7677(2) 0.71124(15) 0.0204(5) Uani 1 1 d .
H7 H 1.1515 0.7543 0.6442 0.024 Uiso 1 1 calc R
C7 C 1.2387(3) 0.9163(2) 0.77247(16) 0.0239(5) Uani 1 1 d .
H8 H 1.1360 0.9439 0.7735 0.029 Uiso 1 1 calc R
H9 H 1.3208 0.9901 0.7559 0.029 Uiso 1 1 calc R
C8 C 1.0307(3) 0.8088(3) 0.90479(16) 0.0271(5) Uani 1 1 d .
H10 H 1.0789 0.8635 0.9693 0.041 Uiso 1 1 calc R
H11 H 0.9371 0.7279 0.9027 0.041 Uiso 1 1 calc R
H12 H 0.9921 0.8696 0.8670 0.041 Uiso 1 1 calc R
C9 C 1.5002(3) 0.7216(2) 0.89256(16) 0.0231(5) Uani 1 1 d .
O1 O 1.4567(2) 0.59378(18) 0.86999(12) 0.0341(4) Uani 1 1 d .
O2 O 1.6007(2) 0.79535(18) 0.97533(11) 0.0324(4) Uani 1 1 d .
C10 C 1.6624(3) 0.7120(3) 1.03459(18) 0.0384(6) Uani 1 1 d .
H13 H 1.5689 0.6420 1.0445 0.058 Uiso 1 1 calc R
H14 H 1.7289 0.7745 1.0946 0.058 Uiso 1 1 calc R
H15 H 1.7314 0.6628 1.0049 0.058 Uiso 1 1 calc R
Cl1 Cl 0.81098(7) 0.81242(6) 0.67429(5) 0.03409(15) Uani 1 1 d .
P1 P 0.82445(6) 0.36675(5) 0.69037(3) 0.01080(11) Uani 1 1 d .
C11 C 0.6105(2) 0.3101(2) 0.60704(14) 0.0163(4) Uani 1 1 d .
C12 C 0.5218(3) 0.4202(2) 0.63866(17) 0.0233(5) Uani 1 1 d .
H16 H 0.4120 0.3963 0.5963 0.035 Uiso 1 1 calc R
H17 H 0.5875 0.5150 0.6378 0.035 Uiso 1 1 calc R
H18 H 0.5096 0.4191 0.7019 0.035 Uiso 1 1 calc R
C13 C 0.4989(3) 0.1606(2) 0.60043(16) 0.0230(5) Uani 1 1 d .
H19 H 0.3955 0.1406 0.5531 0.034 Uiso 1 1 calc R
H20 H 0.4738 0.1556 0.6608 0.034 Uiso 1 1 calc R
H21 H 0.5563 0.0904 0.5832 0.034 Uiso 1 1 calc R
C14 C 0.6248(3) 0.3234(2) 0.50823(14) 0.0230(5) Uani 1 1 d .
H22 H 0.6718 0.2507 0.4812 0.034 Uiso 1 1 calc R
H23 H 0.6971 0.4177 0.5115 0.034 Uiso 1 1 calc R
H24 H 0.5146 0.3101 0.4692 0.034 Uiso 1 1 calc R
C15 C 0.8073(3) 0.3065(2) 0.80161(14) 0.0168(4) Uani 1 1 d .
C16 C 0.6654(3) 0.3475(3) 0.83761(16) 0.0265(5) Uani 1 1 d .
H25 H 0.6701 0.3316 0.9002 0.040 Uiso 1 1 calc R
H26 H 0.5589 0.2890 0.7958 0.040 Uiso 1 1 calc R
H27 H 0.6769 0.4479 0.8397 0.040 Uiso 1 1 calc R
C17 C 0.9664(3) 0.3931(2) 0.87661(14) 0.0208(5) Uani 1 1 d .
H28 H 0.9615 0.3647 0.9352 0.031 Uiso 1 1 calc R
H29 H 0.9758 0.4945 0.8858 0.031 Uiso 1 1 calc R
H30 H 1.0629 0.3753 0.8565 0.031 Uiso 1 1 calc R
C18 C 0.7812(3) 0.1472(2) 0.79424(16) 0.0241(5) Uani 1 1 d .
H31 H 0.8766 0.1212 0.7778 0.036 Uiso 1 1 calc R
H32 H 0.6803 0.0927 0.7461 0.036 Uiso 1 1 calc R
H33 H 0.7700 0.1259 0.8541 0.036 Uiso 1 1 calc R
C19 C 0.9676(2) 0.2802(2) 0.63366(14) 0.0149(4) Uani 1 1 d .
C20 C 1.0319(3) 0.3695(2) 0.56767(15) 0.0188(4) Uani 1 1 d .
H34 H 1.1006 0.4642 0.6040 0.028 Uiso 1 1 calc R
H35 H 0.9378 0.3780 0.5234 0.028 Uiso 1 1 calc R
H36 H 1.0984 0.3231 0.5337 0.028 Uiso 1 1 calc R
C21 C 1.1213(3) 0.2789(2) 0.70458(15) 0.0207(5) Uani 1 1 d .
H37 H 1.1952 0.2417 0.6715 0.031 Uiso 1 1 calc R
H38 H 1.0866 0.2183 0.7460 0.031 Uiso 1 1 calc R
H39 H 1.1799 0.3757 0.7414 0.031 Uiso 1 1 calc R
C22 C 0.8812(3) 0.1254(2) 0.57842(16) 0.0222(5) Uani 1 1 d .
H40 H 0.7911 0.1230 0.5270 0.033 Uiso 1 1 calc R
H41 H 0.8359 0.0693 0.6196 0.033 Uiso 1 1 calc R
H42 H 0.9617 0.0855 0.5535 0.033 Uiso 1 1 calc R

loop_
_atom_site_aniso_label
_atom_site_aniso_U_11
_atom_site_aniso_U_22
_atom_site_aniso_U_33
_atom_site_aniso_U_23
_atom_site_aniso_U_13
_atom_site_aniso_U_12
Pd1 0.01440(10) 0.00938(10) 0.02181(11) 0.00389(7) 0.00225(7) 0.00396(7)
C1 0.0131(10) 0.0152(11) 0.0194(11) 0.0033(9) 0.0021(8) 0.0019(8)
C2 0.0217(11) 0.0156(11) 0.0173(11) 0.0039(9) 0.0026(9) 0.0039(9)
C3 0.0248(12) 0.0136(11) 0.0194(11) 0.0007(9) -0.0004(9) 0.0014(9)
C4 0.0168(11) 0.0189(12) 0.0238(12) 0.0049(9) 0.0015(9) -0.0011(9)
C5 0.0183(11) 0.0308(13) 0.0203(11) 0.0061(10) 0.0049(9) 0.0007(10)
C6 0.0181(11) 0.0211(12) 0.0182(11) 0.0053(9) 0.0024(9) 0.0003(9)
C7 0.0228(12) 0.0166(11) 0.0286(12) 0.0101(10) 0.0014(9) -0.0006(9)
C8 0.0331(13) 0.0262(13) 0.0228(12) 0.0017(10) 0.0099(10) 0.0111(11)
C9 0.0175(11) 0.0275(14) 0.0246(12) 0.0036(10) 0.0069(9) 0.0075(10)
O1 0.0359(10) 0.0237(10) 0.0405(10) 0.0075(8) 0.0017(8) 0.0104(8)
O2 0.0398(10) 0.0315(10) 0.0215(8) 0.0021(7) -0.0040(7) 0.0141(8)
C10 0.0429(16) 0.0535(18) 0.0272(13) 0.0138(13) 0.0050(12) 0.0285(14)
Cl1 0.0264(3) 0.0145(3) 0.0599(4) 0.0136(3) -0.0001(3) 0.0080(2)
P1 0.0119(2) 0.0086(3) 0.0123(2) 0.0025(2) 0.0039(2) 0.0029(2)
C11 0.0112(10) 0.0170(11) 0.0187(11) 0.0034(9) 0.0017(8) 0.0024(8)
C12 0.0128(10) 0.0208(12) 0.0356(13) 0.0067(10) 0.0034(9) 0.0056(9)
C13 0.0180(11) 0.0191(12) 0.0268(12) 0.0020(10) 0.0049(9) -0.0005(9)
C14 0.0173(11) 0.0298(13) 0.0175(11) 0.0065(10) -0.0014(9) 0.0029(10)
C15 0.0214(11) 0.0157(11) 0.0144(10) 0.0046(8) 0.0073(8) 0.0043(9)
C16 0.0287(13) 0.0301(13) 0.0218(12) 0.0040(10) 0.0140(10) 0.0064(10)
C17 0.0288(12) 0.0195(11) 0.0139(10) 0.0061(9) 0.0046(9) 0.0058(9)
C18 0.0336(13) 0.0169(12) 0.0241(12) 0.0107(10) 0.0105(10) 0.0045(10)
C19 0.0153(10) 0.0148(11) 0.0165(10) 0.0037(8) 0.0065(8) 0.0060(8)
C20 0.0175(11) 0.0216(11) 0.0184(10) 0.0050(9) 0.0085(9) 0.0046(9)
C21 0.0185(11) 0.0206(12) 0.0262(12) 0.0061(10) 0.0062(9) 0.0107(9)
C22 0.0285(12) 0.0141(11) 0.0259(12) 0.0004(9) 0.0124(10) 0.0080(9)

loop_
_atom_type_symbol
_atom_type_description
_atom_type_scat_dispersion_real
_atom_type_scat_dispersion_imag
_atom_type_scat_source
C C 0.0033 0.0016 'International Tables Vol C Tables 4.2.6.8 and 6.1.1.4'
H H 0.0000 0.0000 'International Tables Vol C Tables 4.2.6.8 and 6.1.1.4'
Cl Cl 0.1484 0.1585 'International Tables Vol C Tables 4.2.6.8 and 6.1.1.4'
O O 0.0106 0.0060 'International Tables Vol C Tables 4.2.6.8 and 6.1.1.4'
P P 0.1023 0.0942 'International Tables Vol C Tables 4.2.6.8 and 6.1.1.4'
Pd Pd -0.9988 1.0072 'International Tables Vol C Tables 4.2.6.8 and 6.1.1.4'

loop_
_geom_angle_atom_site_label_1
_geom_angle_atom_site_label_2
_geom_angle_atom_site_label_3
_geom_angle
C1 Pd1 P1 97.04(6)
C1 Pd1 Cl1 102.38(6)
P1 Pd1 Cl1 159.49(3)
C6 C1 C2 104.27(17)
C6 C1 Pd1 111.10(14)
C2 C1 Pd1 116.31(14)
C8 C2 C3 111.66(18)
C8 C2 C1 116.79(18)
C3 C2 C1 100.90(16)
C7 C3 C2 101.35(17)
C7 C3 C4 100.93(18)
C2 C3 C4 110.43(18)
C9 C4 C5 113.88(19)
C9 C4 C3 113.81(18)
C5 C4 C3 103.35(17)
C6 C5 C4 102.72(17)
C7 C6 C5 100.66(18)
C7 C6 C1 103.66(17)
C5 C6 C1 105.01(17)
C6 C7 C3 94.38(17)
O1 C9 O2 122.7(2)
O1 C9 C4 126.8(2)
O2 C9 C4 110.52(19)
C9 O2 C10 115.6(2)
C15 P1 C11 109.55(10)
C15 P1 C19 108.90(9)
C11 P1 C19 109.34(10)
C15 P1 Pd1 115.03(7)
C11 P1 Pd1 94.52(7)
C19 P1 Pd1 118.32(7)
C13 C11 C14 108.56(17)
C13 C11 C12 108.88(17)
C14 C11 C12 104.64(18)
C13 C11 P1 116.46(15)
C14 C11 P1 110.72(14)
C12 C11 P1 106.91(14)
C18 C15 C16 108.35(18)
C18 C15 C17 109.92(18)
C16 C15 C17 105.20(18)
C18 C15 P1 115.49(14)
C16 C15 P1 110.11(15)
C17 C15 P1 107.30(14)
C21 C19 C20 106.56(17)
C21 C19 C22 106.88(17)
C20 C19 C22 109.32(17)
C21 C19 P1 112.85(14)
C20 C19 P1 107.74(14)
C22 C19 P1 113.26(14)

loop_
_geom_bond_atom_site_label_1
_geom_bond_atom_site_label_2
_geom_bond_distance
Pd1 C1 2.037(2)
Pd1 P1 2.2663(13)
Pd1 Cl1 2.3511(12)
C1 C6 1.552(3)
C1 C2 1.557(3)
C2 C8 1.536(3)
C2 C3 1.546(3)
C3 C7 1.538(3)
C3 C4 1.559(3)
C4 C9 1.508(3)
C4 C5 1.550(3)
C5 C6 1.542(3)
C6 C7 1.531(3)
C9 O1 1.205(3)
C9 O2 1.339(3)
O2 C10 1.446(3)
P1 C15 1.899(2)
P1 C11 1.906(2)
P1 C19 1.912(2)
C11 C13 1.538(3)
C11 C14 1.543(3)
C11 C12 1.547(3)
C15 C18 1.536(3)
C15 C16 1.538(3)
C15 C17 1.540(3)
C19 C21 1.540(3)
C19 C20 1.541(3)
C19 C22 1.542(3)

loop_
_geom_torsion_atom_site_label_1
_geom_torsion_atom_site_label_2
_geom_torsion_atom_site_label_3
_geom_torsion_atom_site_label_4
_geom_torsion
P1 Pd1 C1 C6 129.62(14)
Cl1 Pd1 C1 C6 -43.74(15)
P1 Pd1 C1 C2 -111.33(14)
Cl1 Pd1 C1 C2 75.31(15)
C6 C1 C2 C8 109.8(2)
Pd1 C1 C2 C8 -12.9(2)
C6 C1 C2 C3 -11.4(2)
Pd1 C1 C2 C3 -134.08(15)
C8 C2 C3 C7 -81.0(2)
C1 C2 C3 C7 43.8(2)
C8 C2 C3 C4 172.70(17)
C1 C2 C3 C4 -62.5(2)
C7 C3 C4 C9 -156.68(18)
C2 C3 C4 C9 -50.1(2)
C7 C3 C4 C5 -32.7(2)
C2 C3 C4 C5 73.9(2)
C9 C4 C5 C6 120.4(2)
C3 C4 C5 C6 -3.6(2)
C4 C5 C6 C7 38.9(2)
C4 C5 C6 C1 -68.5(2)
C2 C1 C6 C7 -24.8(2)
Pd1 C1 C6 C7 101.25(17)
C2 C1 C6 C5 80.4(2)
Pd1 C1 C6 C5 -153.54(14)
C5 C6 C7 C3 -58.33(19)
C1 C6 C7 C3 50.15(19)
C2 C3 C7 C6 -58.12(19)
C4 C3 C7 C6 55.54(18)
C5 C4 C9 O1 -18.8(3)
C3 C4 C9 O1 99.3(3)
C5 C4 C9 O2 162.00(18)
C3 C4 C9 O2 -79.9(2)
O1 C9 O2 C10 3.5(3)
C4 C9 O2 C10 -177.30(19)
C1 Pd1 P1 C15 79.62(10)
Cl1 Pd1 P1 C15 -119.17(10)
C1 Pd1 P1 C11 -166.34(9)
Cl1 Pd1 P1 C11 -5.13(9)
C1 Pd1 P1 C19 -51.51(10)
Cl1 Pd1 P1 C19 109.70(10)
C15 P1 C11 C13 -41.23(18)
C19 P1 C11 C13 78.05(17)
Pd1 P1 C11 C13 -159.81(15)
C15 P1 C11 C14 -165.86(14)
C19 P1 C11 C14 -46.59(17)
Pd1 P1 C11 C14 75.55(15)
C15 P1 C11 C12 80.72(16)
C19 P1 C11 C12 -160.01(14)
Pd1 P1 C11 C12 -37.87(14)
C11 P1 C15 C18 74.82(18)
C19 P1 C15 C18 -44.72(18)
Pd1 P1 C15 C18 179.78(13)
C11 P1 C15 C16 -48.26(17)
C19 P1 C15 C16 -167.80(14)
Pd1 P1 C15 C16 56.69(16)
C11 P1 C15 C17 -162.24(14)
C19 P1 C15 C17 78.22(16)
Pd1 P1 C15 C17 -57.28(15)
C15 P1 C19 C21 -41.64(17)
C11 P1 C19 C21 -161.32(14)
Pd1 P1 C19 C21 92.19(15)
C15 P1 C19 C20 -158.99(14)
C11 P1 C19 C20 81.33(15)
Pd1 P1 C19 C20 -25.16(16)
C15 P1 C19 C22 79.97(17)
C11 P1 C19 C22 -39.71(17)
Pd1 P1 C19 C22 -146.20(13)
